data_7110728
loop_
_publ_author_name
'Gillon, Amy L.'
'Guy Orpen, A.'
'Starbuck, Jonathan'
'Wang, Xi-Meng'
'Rodr\'iguez-Mart\'in, Yolanda'
'Ruiz-P\'erez, Catalina'

_publ_section_title
;
 Cation-controlled formation of [{MCl4}n]2n&#x2212; chains in
 [4,4&#x2032;-H2bipy][MCl4] (M = Mn, Cd): an alternative to the A2MCl4
 &lt;100&gt; layer perovskite structure&#x2020;
;
_journal_issue 22
_journal_name_full 'Chemical Communications'
_journal_page_first 2287
_journal_paper_doi 10.1039/a907681f
_journal_year 1999
_chemical_formula_sum 'C5 H5 Cl2 Mn0.5 N'
_chemical_formula_weight 177.47
_chemical_name_systematic
; 
 ? 
;
_space_group_IT_number 15
_symmetry_cell_setting monoclinic
_symmetry_space_group_name_Hall '-C 2yc'
_symmetry_space_group_name_H-M 'C 1 2/c 1'
_atom_sites_solution_hydrogens geom
_atom_sites_solution_primary direct
_atom_sites_solution_secondary difmap
_audit_creation_method SHELXL-97
_cell_angle_alpha 90.00
_cell_angle_beta 114.896(16)
_cell_angle_gamma 90.00
_cell_formula_units_Z 8
_cell_length_a 15.526(2)
_cell_length_b 12.660(3)
_cell_length_c 6.914(2)
_cell_measurement_reflns_used 74
_cell_measurement_temperature 173(2)
_cell_volume 1232.7(5)
_computing_cell_refinement 'SMART (Siemens, 1995b)'
_computing_data_collection 'SMART (Siemens, 1995b)'
_computing_data_reduction 'SMART (Siemens, 1995b)'
_computing_molecular_graphics 'SHELXTL (Siemens, 1995a)'
_computing_publication_material 'SHELXTL (Siemens, 1995a)'
_computing_structure_refinement 'SHELXL-97 (Sheldrick, 1997)'
_computing_structure_solution 'SHELXS-97 (Sheldrick, 1990)'
_diffrn_ambient_temperature 173(2)
_diffrn_measured_fraction_theta_full 0.984
_diffrn_measured_fraction_theta_max 0.984
_diffrn_measurement_device_type 'Siemens SMART CCD diffractometer'
_diffrn_measurement_method '\w rotation with narrow frames'
_diffrn_radiation_monochromator graphite
_diffrn_radiation_source 'fine-focus sealed tube'
_diffrn_radiation_type MoK\a
_diffrn_radiation_wavelength 0.71073
_diffrn_reflns_av_R_equivalents 0.0189
_diffrn_reflns_av_sigmaI/netI 0.0232
_diffrn_reflns_limit_h_max 20
_diffrn_reflns_limit_h_min -20
_diffrn_reflns_limit_k_max 15
_diffrn_reflns_limit_k_min -16
_diffrn_reflns_limit_l_max 7
_diffrn_reflns_limit_l_min -8
_diffrn_reflns_number 3826
_diffrn_reflns_theta_full 27.48
_diffrn_reflns_theta_max 27.48
_diffrn_reflns_theta_min 2.16
_exptl_absorpt_coefficient_mu 1.912
_exptl_absorpt_correction_T_max 0.745554
_exptl_absorpt_correction_T_min 0.530558
_exptl_absorpt_correction_type 'SADABS (Sheldrick, 1997)'
_exptl_crystal_colour orange
_exptl_crystal_density_diffrn 1.913
_exptl_crystal_density_method 'not measured'
_exptl_crystal_description column
_exptl_crystal_F_000 708
_exptl_crystal_size_max 0.5
_exptl_crystal_size_mid 0.15
_exptl_crystal_size_min 0.15
_refine_diff_density_max 0.373
_refine_diff_density_min -0.243
_refine_diff_density_rms 0.063
_refine_ls_extinction_coef 0.0032(3)
_refine_ls_extinction_expression Fc^*^=kFc[1+0.001xFc^2^\l^3^/sin(2\q)]^-1/4^
_refine_ls_extinction_method SHELXL
_refine_ls_goodness_of_fit_ref 0.974
_refine_ls_hydrogen_treatment mixed
_refine_ls_matrix_type full
_refine_ls_number_parameters 79
_refine_ls_number_reflns 1389
_refine_ls_number_restraints 0
_refine_ls_restrained_S_all 0.974
_refine_ls_R_factor_all 0.0233
_refine_ls_R_factor_gt 0.0199
_refine_ls_shift/su_max 0.001
_refine_ls_shift/su_mean 0.000
_refine_ls_structure_factor_coef Fsqd
_refine_ls_weighting_details 'calc w=1/[\s^2^(Fo^2^)+(0.0319P)^2^+0.0000P] where P=(Fo^2^+2Fc^2^)/3'
_refine_ls_weighting_scheme calc
_refine_ls_wR_factor_gt 0.0505
_refine_ls_wR_factor_ref 0.0513
_reflns_number_gt 1237
_reflns_number_total 1389
_reflns_threshold_expression >2sigma(I)
_cod_data_source_file 907681fsup1.cif
_cod_data_source_block 2
_cod_depositor_comments
;
The following automatic conversions were performed:

'_symmetry_cell_setting' value 'Monoclinic' changed to 'monoclinic'
according to /home/saulius/struct/CIF-dictionaries/cif_core.dic
dictionary named 'cif_core.dic' version 2.4.2 from 2011-04-26.

Automatic conversion script
Id: cif_fix_values 1891 2012-01-12 08:04:46Z andrius 
;
_cod_original_cell_volume 1232.6(5)
_cod_original_sg_symbol_H-M C2/c
_cod_original_formula_sum 'C5 H5 Cl2 Mn0.50 N'
_cod_database_code 7110728

loop_
_symmetry_equiv_pos_as_xyz
'x, y, z'
'-x, y, -z+1/2'
'x+1/2, y+1/2, z'
'-x+1/2, y+1/2, -z+1/2'
'-x, -y, -z'
'x, -y, z-1/2'
'-x+1/2, -y+1/2, -z'
'x+1/2, -y+1/2, z-1/2'

loop_
_atom_site_label
_atom_site_type_symbol
_atom_site_fract_x
_atom_site_fract_y
_atom_site_fract_z
_atom_site_U_iso_or_equiv
_atom_site_adp_type
_atom_site_occupancy
_atom_site_symmetry_multiplicity
_atom_site_calc_flag
_atom_site_refinement_flags
Mn1 Mn 0.0000 0.41970(2) 0.2500 0.01199(10) Uani 1 2 d S
Cl1 Cl -0.11234(3) 0.28441(3) 0.01725(6) 0.01707(11) Uani 1 1 d .
Cl2 Cl 0.09967(2) 0.43883(3) 0.02453(5) 0.01311(10) Uani 1 1 d .
N1 N -0.26862(9) 0.41709(10) -0.3572(2) 0.0170(3) Uani 1 1 d .
H1A H -0.2094 0.4154 -0.2609 0.020 Uiso 1 1 calc R
C1 C -0.30527(11) 0.50934(13) -0.4509(2) 0.0176(3) Uani 1 1 d .
H1B H -0.2677 0.5717 -0.4115 0.021 Uiso 1 1 calc R
C2 C -0.39697(11) 0.51366(12) -0.6036(2) 0.0146(3) Uani 1 1 d .
H2A H -0.4237 0.5792 -0.6677 0.018 Uiso 1 1 calc R
C3 C -0.45100(11) 0.42107(11) -0.6646(2) 0.0122(3) Uani 1 1 d .
C4 C -0.41073(11) 0.32731(12) -0.5597(2) 0.0163(3) Uani 1 1 d .
H4A H -0.4465 0.2637 -0.5950 0.020 Uiso 1 1 calc R
C5 C -0.31893(11) 0.32737(12) -0.4049(3) 0.0178(3) Uani 1 1 d .
H5A H -0.2913 0.2639 -0.3321 0.021 Uiso 1 1 calc R

loop_
_atom_site_aniso_label
_atom_site_aniso_U_11
_atom_site_aniso_U_22
_atom_site_aniso_U_33
_atom_site_aniso_U_23
_atom_site_aniso_U_13
_atom_site_aniso_U_12
Mn1 0.01169(18) 0.01089(17) 0.01223(18) 0.000 0.00390(13) 0.000
Cl1 0.01602(19) 0.01260(19) 0.0176(2) -0.00044(13) 0.00219(15) -0.00216(13)
Cl2 0.01300(19) 0.01145(18) 0.01478(19) 0.00067(12) 0.00574(15) 0.00024(12)
N1 0.0102(7) 0.0262(7) 0.0136(7) -0.0013(5) 0.0039(6) 0.0001(5)
C1 0.0194(8) 0.0194(8) 0.0157(7) -0.0024(6) 0.0091(7) -0.0062(6)
C2 0.0182(8) 0.0136(7) 0.0134(7) -0.0004(6) 0.0080(6) -0.0022(6)
C3 0.0135(8) 0.0131(7) 0.0117(7) -0.0012(5) 0.0070(6) -0.0001(6)
C4 0.0164(8) 0.0132(7) 0.0185(8) -0.0001(6) 0.0066(6) -0.0005(6)
C5 0.0184(8) 0.0178(8) 0.0173(8) 0.0018(6) 0.0074(6) 0.0040(6)

loop_
_atom_type_symbol
_atom_type_description
_atom_type_scat_dispersion_real
_atom_type_scat_dispersion_imag
_atom_type_scat_source
C C 0.0033 0.0016 'International Tables Vol C Tables 4.2.6.8 and 6.1.1.4'
H H 0.0000 0.0000 'International Tables Vol C Tables 4.2.6.8 and 6.1.1.4'
N N 0.0061 0.0033 'International Tables Vol C Tables 4.2.6.8 and 6.1.1.4'
Cl Cl 0.1484 0.1585 'International Tables Vol C Tables 4.2.6.8 and 6.1.1.4'
Mn Mn 0.3368 0.7283 'International Tables Vol C Tables 4.2.6.8 and 6.1.1.4'

loop_
_geom_angle_atom_site_label_1
_geom_angle_atom_site_label_2
_geom_angle_atom_site_label_3
_geom_angle
_geom_angle_site_symmetry_1
_geom_angle_site_symmetry_3
Cl1 Mn1 Cl1 93.09(3) 2 .
Cl1 Mn1 Cl2 170.827(12) 2 5_565
Cl1 Mn1 Cl2 87.84(2) . 5_565
Cl1 Mn1 Cl2 87.84(2) 2 6_566
Cl1 Mn1 Cl2 170.829(12) . 6_566
Cl2 Mn1 Cl2 92.69(3) 5_565 6_566
Cl1 Mn1 Cl2 96.151(19) 2 2
Cl1 Mn1 Cl2 91.119(18) . 2
Cl2 Mn1 Cl2 92.953(19) 5_565 2
Cl2 Mn1 Cl2 79.711(19) 6_566 2
Cl1 Mn1 Cl2 91.119(19) 2 .
Cl1 Mn1 Cl2 96.152(19) . .
Cl2 Mn1 Cl2 79.709(19) 5_565 .
Cl2 Mn1 Cl2 92.950(19) 6_566 .
Cl2 Mn1 Cl2 169.43(2) 2 .
Mn1 Cl2 Mn1 100.292(19) 5_565 .
C5 N1 C1 122.36(14) . .
N1 C1 C2 119.93(14) . .
C1 C2 C3 119.68(15) . .
C4 C3 C2 118.42(14) . .
C4 C3 C3 119.97(9) . 2_453
C2 C3 C3 121.61(9) . 2_453
C5 C4 C3 119.67(14) . .
N1 C5 C4 119.87(14) . .

loop_
_geom_bond_atom_site_label_1
_geom_bond_atom_site_label_2
_geom_bond_distance
_geom_bond_site_symmetry_2
Mn1 Cl1 2.4904(6) 2
Mn1 Cl1 2.4904(6) .
Mn1 Cl2 2.5946(7) 5_565
Mn1 Cl2 2.5947(6) 6_566
Mn1 Cl2 2.6294(6) 2
Mn1 Cl2 2.6294(6) .
Cl2 Mn1 2.5946(7) 5_565
N1 C5 1.339(2) .
N1 C1 1.340(2) .
C1 C2 1.371(2) .
C2 C3 1.399(2) .
C3 C4 1.394(2) .
C3 C3 1.482(3) 2_453
C4 C5 1.376(2) .
